data_9015168
loop_
_publ_author_name
'Boudjada, A.'
'Tranqui, D.'
'Guitel, J. C.'

_publ_section_title
;
 Structure d'un Orthophosphate Acide Mixte de Zinc Ammonium Monohydrate:
 Zn (N H4) H3 (P O4)2 (H2 O)
;
_journal_issue 5
_journal_name_full 'Acta Crystallographica, Section B'
_journal_page_first 1176
_journal_page_last 1178
_journal_paper_doi 10.1107/S0567740880005511
_journal_volume 36
_journal_year 1980
_chemical_formula_sum 'N O9 P2 Zn'
_space_group_IT_number 2
_symmetry_space_group_name_Hall '-P 1'
_symmetry_space_group_name_H-M 'P -1'
_cell_angle_alpha 116.25
_cell_angle_beta 108.21
_cell_angle_gamma 84.14
_cell_length_a 7.687
_cell_length_b 8.049
_cell_length_c 8.060
_cell_formula_units_Z 2
_cell_volume 424.483
_database_code_amcsd 0016044
_exptl_crystal_density_diffrn 2.232
_cod_duplicate_entry 1008102
_cod_original_formula_sum 'N Zn P2 O9'
_cod_database_code 9015168
_amcsd_formula_title 'H9 N O9 P2 Zn'

loop_
_space_group_symop_operation_xyz
x,y,z
-x,-y,-z

loop_
_atom_site_label
_atom_site_fract_x
_atom_site_fract_y
_atom_site_fract_z
N1 0.06250 0.19080 0.42540
Zn1 0.24209 0.47461 0.23714
P1 0.11903 0.75256 0.04823
P2 0.42141 0.75985 0.67992
O1 0.23430 0.91000 0.07660
O2 0.01790 0.82380 0.20920
O3 0.23900 0.59620 0.07460
O4 -0.02460 0.67610 -0.15140
O5 0.54380 0.84390 0.61070
O6 0.53460 0.65670 0.79240
O7 0.33730 0.93080 0.81520
O8 0.26810 0.64380 0.50420
O9 0.35830 0.28270 0.78080

loop_
_cod_related_entry_id
_cod_related_entry_database
_cod_related_entry_code
1 AMCSD 0016044
